data_4512403
loop_
_publ_author_name
'Bia\/lo\'nska, Agata'
'Ciunik, Zbigniew'
'Ilczyszyn, Maria M.'
'Siczek, Mi\/losz'

_publ_section_title
;
 Discrete Cuboidal 15- and 16-Membered Water Clusters in Brucine
 3.86-Hydrate, Water Release and Its Consequences
;
_journal_issue 12
_journal_name_full 'Crystal Growth &amp; Design'
_journal_page_first 6537
_journal_paper_doi 10.1021/cg501437g
_journal_volume 14
_journal_year 2014
_chemical_absolute_configuration rm
_chemical_formula_moiety 'C23 H26 N2 O4'
_chemical_formula_sum 'C23 H26 N2 O4'
_chemical_formula_weight 394.46
_chemical_name_common 'anhydrous brucine'
_chemical_name_systematic
;
anhydrous brucine
;
_space_group_crystal_system monoclinic
_space_group_IT_number 4
_space_group_name_Hall 'P 2yb'
_space_group_name_H-M_alt 'P 1 21 1'
_symmetry_space_group_name_Hall 'P 2yb'
_symmetry_space_group_name_H-M 'P 1 21 1'
_atom_sites_solution_hydrogens geom
_audit_creation_method SHELXL-2014
_cell_angle_alpha 90
_cell_angle_beta 115.88(2)
_cell_angle_gamma 90
_cell_formula_units_Z 2
_cell_length_a 8.323(2)
_cell_length_b 12.764(3)
_cell_length_c 10.191(2)
_cell_measurement_reflns_used 350
_cell_measurement_temperature 273(2)
_cell_measurement_theta_max 37.1466
_cell_measurement_theta_min 2.7078
_cell_volume 974.1(4)
_computing_cell_refinement
;
CrysAlisPro, Agilent Technologies,
Version 1.171.36.21t (release 14-08-2012 CrysAlis171 .NET)
(compiled Aug 14 2012,18:12:40)
;
_computing_data_collection
;
CrysAlisPro, Agilent Technologies,
Version 1.171.36.21t (release 14-08-2012 CrysAlis171 .NET)
(compiled Aug 14 2012,18:12:40)
;
_computing_data_reduction
;
CrysAlisPro, Agilent Technologies,
Version 1.171.36.21t (release 14-08-2012 CrysAlis171 .NET)
(compiled Aug 14 2012,18:12:40)
;
_computing_structure_refinement 'SHELXL-2013 (Sheldrick, 2013)'
_computing_structure_solution
;
SHELXS-2013 (Sheldrick, G. M. (2008). <i>Acta Cryst.</i> <b>A64</b>, 112-122.)
;
_diffrn_ambient_temperature 273(2)
_diffrn_measured_fraction_theta_full 0.988
_diffrn_measured_fraction_theta_max 0.840
_diffrn_measurement_device_type 'Xcalibur, Ruby'
_diffrn_measurement_method '\w scans'
_diffrn_radiation_monochromator graphite
_diffrn_radiation_source 'Enhance (Mo) X-ray Source'
_diffrn_radiation_type MoK\a
_diffrn_radiation_wavelength 0.71073
_diffrn_reflns_av_R_equivalents 0.1146
_diffrn_reflns_av_unetI/netI 0.4113
_diffrn_reflns_Laue_measured_fraction_full 0.988
_diffrn_reflns_Laue_measured_fraction_max 0.840
_diffrn_reflns_limit_h_max 14
_diffrn_reflns_limit_h_min -10
_diffrn_reflns_limit_k_max 12
_diffrn_reflns_limit_k_min -21
_diffrn_reflns_limit_l_max 16
_diffrn_reflns_limit_l_min -16
_diffrn_reflns_number 8752
_diffrn_reflns_point_group_measured_fraction_full 0.832
_diffrn_reflns_point_group_measured_fraction_max 0.620
_diffrn_reflns_theta_full 25.242
_diffrn_reflns_theta_max 38.323
_diffrn_reflns_theta_min 2.657
_exptl_absorpt_coefficient_mu 0.092
_exptl_absorpt_correction_type none
_exptl_crystal_colour colorless
_exptl_crystal_density_diffrn 1.345
_exptl_crystal_description needle
_exptl_crystal_F_000 420
_exptl_crystal_size_max 0.24
_exptl_crystal_size_mid 0.21
_exptl_crystal_size_min 0.16
_refine_diff_density_max 0.131
_refine_diff_density_min -0.165
_refine_diff_density_rms 0.033
_refine_ls_abs_structure_details
;
 Flack x determined using 370 quotients [(I+)-(I-)]/[(I+)+(I-)]
 (Parsons, Flack and Wagner, Acta Cryst. B69 (2013) 249-259).
;
_refine_ls_abs_structure_Flack 3.2(10)
_refine_ls_extinction_method none
_refine_ls_goodness_of_fit_ref 0.673
_refine_ls_hydrogen_treatment constr
_refine_ls_matrix_type full
_refine_ls_number_parameters 262
_refine_ls_number_reflns 6728
_refine_ls_number_restraints 1
_refine_ls_restrained_S_all 0.673
_refine_ls_R_factor_all 0.3255
_refine_ls_R_factor_gt 0.0480
_refine_ls_shift/su_max 0.001
_refine_ls_shift/su_mean 0.000
_refine_ls_structure_factor_coef Fsqd
_refine_ls_weighting_details 'w=1/[\s^2^(Fo^2^)+(0.0057P)^2^] where P=(Fo^2^+2Fc^2^)/3'
_refine_ls_weighting_scheme calc
_refine_ls_wR_factor_gt 0.0444
_refine_ls_wR_factor_ref 0.0707
_reflns_Friedel_coverage 0.430
_reflns_Friedel_fraction_full 0.660
_reflns_Friedel_fraction_max 0.386
_reflns_number_gt 1364
_reflns_number_total 6728
_reflns_threshold_expression 'I > 2\s(I)'
_cod_data_source_file cg501437g_si_002.cif
_cod_data_source_block 1dehydrated
_cod_depositor_comments 'Adding full bibliography for 4512402--4512403.cif.'
_cod_database_code 4512403
_shelx_space_group_comment
;
The symmetry employed for this shelxl refinement is uniquely defined
by the following loop, which should always be used as a source of
symmetry information in preference to the above space-group names.
They are only intended as comments.
;
_shelxl_version_number 2014-3

loop_
_space_group_symop_operation_xyz
'x, y, z'
'-x, y+1/2, -z'

loop_
_atom_site_label
_atom_site_type_symbol
_atom_site_fract_x
_atom_site_fract_y
_atom_site_fract_z
_atom_site_U_iso_or_equiv
_atom_site_adp_type
_atom_site_occupancy
_atom_site_site_symmetry_order
_atom_site_calc_flag
_atom_site_refinement_flags_posn
_atom_site_refinement_flags_adp
O1 O 0.1504(4) 0.1531(2) 0.8614(3) 0.0560(9) Uani 1 1 d . .
O2 O 0.5023(4) 0.7458(2) 1.3018(3) 0.0533(9) Uani 1 1 d . .
O3 O 0.3452(4) 0.84143(18) 1.0584(3) 0.0539(9) Uani 1 1 d . .
O4 O 0.4328(4) 0.3572(2) 1.2749(3) 0.0715(11) Uani 1 1 d . .
N1 N 0.3385(4) 0.4085(2) 1.0378(4) 0.0394(10) Uani 1 1 d . .
N2 N 0.0138(5) 0.4649(3) 0.5477(4) 0.0488(10) Uani 1 1 d . .
C1 C 0.4351(5) 0.5746(3) 1.1871(4) 0.0416(13) Uani 1 1 d . .
H1A H 0.4950 0.5399 1.2755 0.050 Uiso 1 1 calc R U
C2 C 0.4293(5) 0.6830(3) 1.1813(5) 0.0448(14) Uani 1 1 d . .
C3 C 0.3439(5) 0.7345(3) 1.0490(4) 0.0373(13) Uani 1 1 d . .
C4 C 0.2637(5) 0.6767(3) 0.9217(4) 0.0402(13) Uani 1 1 d . .
H4A H 0.2080 0.7106 0.8322 0.048 Uiso 1 1 calc R U
C5 C 0.2666(5) 0.5692(3) 0.9277(4) 0.0377(13) Uani 1 1 d . .
C6 C 0.3504(5) 0.5197(3) 1.0592(5) 0.0365(12) Uani 1 1 d . .
C7 C 0.1995(5) 0.4921(3) 0.8025(4) 0.0343(11) Uani 1 1 d . .
C8 C 0.2246(5) 0.3844(3) 0.8833(4) 0.0367(12) Uani 1 1 d . .
H8A H 0.2848 0.3343 0.8468 0.044 Uiso 1 1 calc R U
C9 C 0.3581(6) 0.3393(3) 1.1452(5) 0.0475(13) Uani 1 1 d . .
C10 C 0.2868(5) 0.2299(3) 1.0907(4) 0.0529(14) Uani 1 1 d . .
H10A H 0.3771 0.1920 1.0738 0.064 Uiso 1 1 calc R U
H10B H 0.2706 0.1936 1.1678 0.064 Uiso 1 1 calc R U
C11 C 0.1146(5) 0.2240(3) 0.9544(5) 0.0467(13) Uani 1 1 d . .
H11A H 0.0201 0.1957 0.9769 0.056 Uiso 1 1 calc R U
C12 C -0.0015(6) 0.1234(3) 0.7351(5) 0.0688(16) Uani 1 1 d . .
H12A H -0.1040 0.1213 0.7566 0.083 Uiso 1 1 calc R U
H12B H 0.0164 0.0536 0.7064 0.083 Uiso 1 1 calc R U
C13 C -0.0395(6) 0.1982(4) 0.6097(6) 0.0643(16) Uani 1 1 d . .
H13A H -0.0338 0.1736 0.5259 0.077 Uiso 1 1 calc R U
C14 C -0.0810(5) 0.2981(4) 0.6162(5) 0.0537(15) Uani 1 1 d . .
C15 C -0.1048(6) 0.3726(3) 0.4938(4) 0.0628(15) Uani 1 1 d . .
H15A H -0.0787 0.3361 0.4218 0.075 Uiso 1 1 calc R U
H15B H -0.2280 0.3957 0.4466 0.075 Uiso 1 1 calc R U
C16 C 0.1957(5) 0.4377(3) 0.5721(4) 0.0508(13) Uani 1 1 d . .
H16A H 0.2197 0.4610 0.4919 0.061 Uiso 1 1 calc R U
H16B H 0.2158 0.3627 0.5849 0.061 Uiso 1 1 calc R U
C17 C 0.3087(5) 0.4961(3) 0.7105(4) 0.0458(12) Uani 1 1 d . .
H17A H 0.3273 0.5680 0.6893 0.055 Uiso 1 1 calc R U
H17B H 0.4240 0.4626 0.7622 0.055 Uiso 1 1 calc R U
C18 C 0.0625(5) 0.3342(3) 0.8875(4) 0.0405(12) Uani 1 1 d . .
H18A H 0.0385 0.3750 0.9585 0.049 Uiso 1 1 calc R U
C19 C -0.1006(5) 0.3451(3) 0.7468(4) 0.0472(13) Uani 1 1 d . .
H19A H -0.2028 0.3132 0.7551 0.057 Uiso 1 1 calc R U
C20 C -0.1303(5) 0.4640(3) 0.7229(4) 0.0506(13) Uani 1 1 d . .
H20A H -0.2471 0.4776 0.6439 0.061 Uiso 1 1 calc R U
H20B H -0.1249 0.4969 0.8106 0.061 Uiso 1 1 calc R U
C21 C 0.0133(5) 0.5089(3) 0.6862(4) 0.0434(12) Uani 1 1 d . .
H21A H -0.0066 0.5846 0.6728 0.052 Uiso 1 1 calc R U
C22 C 0.5698(6) 0.6950(3) 1.4413(4) 0.0704(16) Uani 1 1 d . .
H22A H 0.6174 0.7466 1.5172 0.106 Uiso 1 1 calc R U
H22B H 0.4747 0.6577 1.4500 0.106 Uiso 1 1 calc R U
H22C H 0.6624 0.6467 1.4501 0.106 Uiso 1 1 calc R U
C23 C 0.2526(5) 0.8981(3) 0.9236(4) 0.0575(14) Uani 1 1 d . .
H23A H 0.2622 0.9720 0.9431 0.086 Uiso 1 1 calc R U
H23B H 0.3051 0.8819 0.8588 0.086 Uiso 1 1 calc R U
H23C H 0.1290 0.8781 0.8791 0.086 Uiso 1 1 calc R U

loop_
_atom_site_aniso_label
_atom_site_aniso_U_11
_atom_site_aniso_U_22
_atom_site_aniso_U_33
_atom_site_aniso_U_23
_atom_site_aniso_U_13
_atom_site_aniso_U_12
O1 0.056(2) 0.046(2) 0.048(2) -0.0066(16) 0.0052(18) 0.0024(17)
O2 0.064(2) 0.0424(17) 0.0351(19) -0.0046(16) 0.0050(16) -0.0062(16)
O3 0.066(2) 0.0337(19) 0.044(2) 0.0019(17) 0.0075(17) 0.0000(17)
O4 0.103(3) 0.051(2) 0.035(2) 0.0042(18) 0.0066(19) -0.0161(18)
N1 0.045(3) 0.036(2) 0.032(2) 0.0107(18) 0.0109(19) 0.0035(19)
N2 0.060(3) 0.042(2) 0.030(2) -0.0002(17) 0.006(2) -0.003(2)
C1 0.044(3) 0.053(3) 0.019(2) 0.006(2) 0.005(2) -0.005(2)
C2 0.041(3) 0.040(3) 0.046(4) -0.005(3) 0.012(3) -0.006(2)
C3 0.043(3) 0.034(3) 0.033(3) 0.001(2) 0.014(2) -0.006(2)
C4 0.045(3) 0.032(3) 0.029(3) 0.013(2) 0.002(2) 0.006(2)
C5 0.045(3) 0.035(3) 0.027(3) 0.005(2) 0.010(2) -0.004(2)
C6 0.038(3) 0.028(3) 0.040(3) 0.004(2) 0.013(2) -0.002(2)
C7 0.046(3) 0.033(2) 0.023(2) 0.0033(19) 0.014(2) -0.001(2)
C8 0.044(3) 0.027(2) 0.029(3) 0.003(2) 0.006(2) -0.002(2)
C9 0.055(3) 0.044(3) 0.040(3) 0.005(3) 0.017(3) 0.004(3)
C10 0.060(4) 0.034(3) 0.049(3) 0.008(2) 0.010(3) 0.000(3)
C11 0.048(3) 0.045(3) 0.041(3) -0.002(2) 0.013(2) -0.001(2)
C12 0.082(4) 0.043(3) 0.062(4) -0.008(3) 0.013(3) -0.003(3)
C13 0.073(4) 0.051(3) 0.048(4) -0.009(3) 0.006(3) -0.002(3)
C14 0.045(3) 0.056(4) 0.042(3) 0.005(3) 0.001(3) -0.007(3)
C15 0.062(3) 0.058(3) 0.043(3) -0.007(3) -0.001(3) 0.000(3)
C16 0.066(4) 0.048(3) 0.034(3) -0.002(2) 0.019(3) 0.002(3)
C17 0.050(3) 0.035(3) 0.045(3) 0.007(2) 0.014(2) -0.001(2)
C18 0.043(3) 0.030(2) 0.044(3) 0.001(2) 0.014(2) 0.003(2)
C19 0.042(3) 0.039(3) 0.050(3) 0.000(2) 0.011(3) -0.001(2)
C20 0.040(3) 0.046(3) 0.052(3) 0.001(2) 0.007(2) 0.008(2)
C21 0.050(3) 0.029(3) 0.040(3) 0.007(2) 0.010(3) 0.011(2)
C22 0.091(4) 0.061(3) 0.036(3) -0.005(2) 0.006(3) -0.015(3)
C23 0.061(4) 0.038(3) 0.061(3) 0.009(3) 0.015(3) -0.001(2)

loop_
_atom_type_symbol
_atom_type_description
_atom_type_scat_dispersion_real
_atom_type_scat_dispersion_imag
_atom_type_scat_source
C C 0.0033 0.0016 'International Tables Vol C Tables 4.2.6.8 and 6.1.1.4'
H H 0.0000 0.0000 'International Tables Vol C Tables 4.2.6.8 and 6.1.1.4'
N N 0.0061 0.0033 'International Tables Vol C Tables 4.2.6.8 and 6.1.1.4'
O O 0.0106 0.0060 'International Tables Vol C Tables 4.2.6.8 and 6.1.1.4'

loop_
_geom_angle_atom_site_label_1
_geom_angle_atom_site_label_2
_geom_angle_atom_site_label_3
_geom_angle
C12 O1 C11 114.4(3)
C2 O2 C22 117.0(3)
C3 O3 C23 116.6(3)
C9 N1 C6 123.0(4)
C9 N1 C8 121.4(3)
C6 N1 C8 109.8(3)
C16 N2 C15 110.2(3)
C16 N2 C21 110.6(3)
C15 N2 C21 111.5(4)
C6 C1 C2 118.4(4)
O2 C2 C1 123.6(4)
O2 C2 C3 115.7(4)
C1 C2 C3 120.6(4)
O3 C3 C4 125.7(4)
O3 C3 C2 114.8(4)
C4 C3 C2 119.4(4)
C5 C4 C3 120.0(4)
C6 C5 C4 119.8(4)
C6 C5 C7 111.7(3)
C4 C5 C7 128.3(4)
C5 C6 C1 121.8(3)
C5 C6 N1 109.7(4)
C1 C6 N1 128.5(4)
C21 C7 C5 116.6(3)
C21 C7 C17 101.1(3)
C5 C7 C17 112.8(3)
C21 C7 C8 113.2(3)
C5 C7 C8 102.2(3)
C17 C7 C8 111.4(3)
N1 C8 C18 103.0(3)
N1 C8 C7 104.7(3)
C18 C8 C7 118.1(3)
O4 C9 N1 125.5(4)
O4 C9 C10 120.1(4)
N1 C9 C10 114.3(4)
C11 C10 C9 116.4(3)
O1 C11 C10 104.7(3)
O1 C11 C18 112.6(4)
C10 C11 C18 109.6(3)
O1 C12 C13 112.1(4)
C14 C13 C12 121.7(5)
C13 C14 C15 120.3(5)
C13 C14 C19 123.2(5)
C15 C14 C19 116.4(4)
N2 C15 C14 111.6(3)
N2 C16 C17 102.6(3)
C16 C17 C7 104.8(3)
C19 C18 C8 112.5(4)
C19 C18 C11 118.3(3)
C8 C18 C11 108.5(3)
C18 C19 C14 113.7(4)
C18 C19 C20 105.1(3)
C14 C19 C20 108.7(4)
C21 C20 C19 108.8(4)
C7 C21 C20 114.0(4)
C7 C21 N2 105.1(3)
C20 C21 N2 114.4(4)

loop_
_geom_bond_atom_site_label_1
_geom_bond_atom_site_label_2
_geom_bond_distance
O1 C12 1.406(4)
O1 C11 1.433(4)
O2 C2 1.367(4)
O2 C22 1.436(4)
O3 C3 1.367(4)
O3 C23 1.443(4)
O4 C9 1.212(4)
N1 C9 1.359(5)
N1 C6 1.434(4)
N1 C8 1.472(4)
N2 C16 1.465(5)
N2 C15 1.481(5)
N2 C21 1.520(5)
C1 C6 1.373(5)
C1 C2 1.385(5)
C2 C3 1.385(5)
C3 C4 1.385(5)
C4 C5 1.373(5)
C5 C6 1.366(5)
C5 C7 1.512(5)
C7 C21 1.500(5)
C7 C17 1.566(5)
C7 C8 1.569(5)
C8 C18 1.511(5)
C9 C10 1.525(5)
C10 C11 1.500(4)
C11 C18 1.540(5)
C12 C13 1.513(6)
C13 C14 1.330(5)
C14 C15 1.511(5)
C14 C19 1.532(5)
C16 C17 1.507(5)
C18 C19 1.490(4)
C19 C20 1.540(5)
C20 C21 1.512(5)
